data_7024417
loop_
_publ_author_name
'Mulyana, Yanyan'
'Poneti, Giordano'
'Moubaraki, Boujemaa'
'Murray, Keith S.'
'Abrahams, Brendan F.'
'Sorace, Lorenzo'
'Boskovic, Colette'

_publ_section_title
;
 Solvation effects on the valence tautomeric transition of a cobalt
 complex in the solid state
;
_journal_issue 20
_journal_name_full 'Dalton Transactions'
_journal_page_first 4757
_journal_paper_doi 10.1039/b916749h
_journal_volume 39
_journal_year 2010
_chemical_formula_sum 'C144 H220 Co3 N6 O12'
_chemical_formula_weight 2404.05
_chemical_name_systematic
;
?
;
_space_group_IT_number 14
_symmetry_cell_setting monoclinic
_symmetry_space_group_name_Hall '-P 2yn'
_symmetry_space_group_name_H-M 'P 1 21/n 1'
_atom_sites_solution_hydrogens geom
_atom_sites_solution_primary direct
_atom_sites_solution_secondary difmap
_audit_creation_method SHELXL-97
_cell_angle_alpha 90.00
_cell_angle_beta 105.97(3)
_cell_angle_gamma 90.00
_cell_formula_units_Z 2
_cell_length_a 20.720(4)
_cell_length_b 15.660(3)
_cell_length_c 22.570(5)
_cell_measurement_temperature 298(2)
_cell_volume 7041(3)
_computing_structure_refinement 'SHELXL-97 (Sheldrick, 1997)'
_diffrn_ambient_temperature 298(2)
_diffrn_measured_fraction_theta_full 0.945
_diffrn_measured_fraction_theta_max 0.945
_diffrn_radiation_source 'Australian synchrotron'
_diffrn_radiation_type 'synchrotron radiation'
_diffrn_radiation_wavelength 0.73444
_diffrn_reflns_av_R_equivalents 0.0661
_diffrn_reflns_av_sigmaI/netI 0.0346
_diffrn_reflns_limit_h_max 20
_diffrn_reflns_limit_h_min -20
_diffrn_reflns_limit_k_max 15
_diffrn_reflns_limit_k_min -15
_diffrn_reflns_limit_l_max 22
_diffrn_reflns_limit_l_min -22
_diffrn_reflns_number 52922
_diffrn_reflns_theta_full 21.53
_diffrn_reflns_theta_max 21.53
_diffrn_reflns_theta_min 1.65
_exptl_absorpt_coefficient_mu 0.407
_exptl_absorpt_correction_T_max 0.9799
_exptl_absorpt_correction_T_min 0.9230
_exptl_absorpt_correction_type multi-scan
_exptl_absorpt_process_details SADABS
_exptl_crystal_colour 'dark blue'
_exptl_crystal_density_diffrn 1.134
_exptl_crystal_density_method 'not measured'
_exptl_crystal_description block
_exptl_crystal_F_000 2606
_exptl_crystal_size_max 0.20
_exptl_crystal_size_mid 0.08
_exptl_crystal_size_min 0.05
_refine_diff_density_max 0.263
_refine_diff_density_min -0.549
_refine_diff_density_rms 0.059
_refine_ls_extinction_method none
_refine_ls_goodness_of_fit_ref 1.063
_refine_ls_hydrogen_treatment constr
_refine_ls_matrix_type full
_refine_ls_number_parameters 611
_refine_ls_number_reflns 6989
_refine_ls_number_restraints 0
_refine_ls_restrained_S_all 1.063
_refine_ls_R_factor_all 0.0728
_refine_ls_R_factor_gt 0.0588
_refine_ls_shift/su_max 0.002
_refine_ls_shift/su_mean 0.000
_refine_ls_structure_factor_coef Fsqd
_refine_ls_weighting_details 'calc w=1/[\s^2^(Fo^2^)+(0.1174P)^2^+1.7773P] where P=(Fo^2^+2Fc^2^)/3'
_refine_ls_weighting_scheme calc
_refine_ls_wR_factor_gt 0.1626
_refine_ls_wR_factor_ref 0.1717
_reflns_number_gt 5636
_reflns_number_total 6989
_reflns_threshold_expression >2sigma(I)
_cod_data_source_file b916749h.txt
_cod_data_source_block compound_1_hex_rt
_cod_original_cell_volume 7041(2)
_cod_original_sg_symbol_H-M P2(1)/n
_cod_database_code 7024417

loop_
_symmetry_equiv_pos_as_xyz
'x, y, z'
'-x+1/2, y+1/2, -z+1/2'
'-x, -y, -z'
'x-1/2, -y-1/2, z-1/2'

loop_
_atom_site_label
_atom_site_type_symbol
_atom_site_fract_x
_atom_site_fract_y
_atom_site_fract_z
_atom_site_U_iso_or_equiv
_atom_site_adp_type
_atom_site_occupancy
_atom_site_symmetry_multiplicity
_atom_site_calc_flag
_atom_site_refinement_flags
_atom_site_disorder_assembly
_atom_site_disorder_group
C56A C 0.9611(9) 0.2188(14) 1.0283(9) 0.103(6) Uiso 0.46(3) 1 d P A 1
H56A H 1.0070 0.2067 1.0499 0.154 Uiso 0.46(3) 1 calc PR A 1
H56B H 0.9364 0.2318 1.0574 0.154 Uiso 0.46(3) 1 calc PR A 1
H56C H 0.9595 0.2668 1.0014 0.154 Uiso 0.46(3) 1 calc PR A 1
C56B C 0.9808(7) 0.1773(11) 1.0491(6) 0.091(5) Uiso 0.54(3) 1 d P A 2
H56D H 1.0209 0.1433 1.0589 0.137 Uiso 0.54(3) 1 calc PR A 2
H56E H 0.9611 0.1756 1.0829 0.137 Uiso 0.54(3) 1 calc PR A 2
H56F H 0.9917 0.2352 1.0419 0.137 Uiso 0.54(3) 1 calc PR A 2
C24A C 0.8394(8) -0.0060(15) 0.7840(7) 0.097(6) Uiso 0.47(3) 1 d P A 3
H24A H 0.8153 -0.0414 0.7504 0.146 Uiso 0.47(3) 1 calc PR A 3
H24B H 0.8183 0.0490 0.7809 0.146 Uiso 0.47(3) 1 calc PR A 3
H24C H 0.8390 -0.0323 0.8223 0.146 Uiso 0.47(3) 1 calc PR A 3
C24B C 0.8598(8) -0.0539(13) 0.7953(6) 0.098(6) Uiso 0.53(3) 1 d P A 4
H24D H 0.8388 -0.0871 0.7594 0.147 Uiso 0.53(3) 1 calc PR A 4
H24E H 0.8266 -0.0195 0.8064 0.147 Uiso 0.53(3) 1 calc PR A 4
H24F H 0.8804 -0.0914 0.8288 0.147 Uiso 0.53(3) 1 calc PR A 4
C11A C 1.3409(12) 0.0310(7) 0.6454(10) 0.081(4) Uiso 0.57(4) 1 d P B 5
H11A H 1.3653 0.0142 0.6863 0.121 Uiso 0.57(4) 1 calc PR B 5
H11B H 1.3650 0.0134 0.6168 0.121 Uiso 0.57(4) 1 calc PR B 5
H11C H 1.2974 0.0045 0.6347 0.121 Uiso 0.57(4) 1 calc PR B 5
C11B C 1.3135(14) 0.0274(8) 0.6220(12) 0.078(6) Uiso 0.43(4) 1 d P B 6
H11D H 1.3331 -0.0101 0.6558 0.117 Uiso 0.43(4) 1 calc PR B 6
H11E H 1.3303 0.0134 0.5876 0.117 Uiso 0.43(4) 1 calc PR B 6
H11F H 1.2655 0.0208 0.6103 0.117 Uiso 0.43(4) 1 calc PR B 6
C39A C -0.2178(8) 0.2269(7) 0.5818(10) 0.099(5) Uiso 0.58(3) 1 d P C 7
H39A H -0.2231 0.2199 0.5384 0.149 Uiso 0.58(3) 1 calc PR C 7
H39B H -0.2478 0.1889 0.5945 0.149 Uiso 0.58(3) 1 calc PR C 7
H39C H -0.1723 0.2138 0.6042 0.149 Uiso 0.58(3) 1 calc PR C 7
C39B C -0.2418(9) 0.2376(9) 0.5490(10) 0.080(6) Uiso 0.42(3) 1 d P C 8
H39D H -0.2493 0.2581 0.5076 0.120 Uiso 0.42(3) 1 calc PR C 8
H39E H -0.2795 0.2038 0.5518 0.120 Uiso 0.42(3) 1 calc PR C 8
H39F H -0.2019 0.2032 0.5599 0.120 Uiso 0.42(3) 1 calc PR C 8
C55 C 0.9302(3) 0.1412(5) 0.9904(3) 0.106(2) Uani 1 1 d . . .
C54 C 0.9292(2) 0.0774(4) 0.8856(3) 0.0927(18) Uani 1 1 d . . .
H54 H 0.8889 0.0523 0.8869 0.111 Uiso 1 1 calc R A .
C57 C 0.9195(5) 0.0548(6) 1.0162(4) 0.171(4) Uani 1 1 d . A .
H57A H 0.9619 0.0264 1.0311 0.256 Uiso 1 1 calc R . .
H57B H 0.8904 0.0210 0.9843 0.256 Uiso 1 1 calc R . .
H57C H 0.8995 0.0622 1.0494 0.256 Uiso 1 1 calc R . .
C58 C 0.8635(4) 0.1845(7) 0.9661(4) 0.213(5) Uani 1 1 d . A .
H58A H 0.8352 0.1504 0.9339 0.319 Uiso 1 1 calc R . .
H58B H 0.8699 0.2396 0.9500 0.319 Uiso 1 1 calc R . .
H58C H 0.8426 0.1911 0.9989 0.319 Uiso 1 1 calc R . .
C28 C 1.0292(3) 0.3901(4) 0.7625(4) 0.111(2) Uani 1 1 d . . .
H28 H 1.0295 0.4432 0.7811 0.133 Uiso 1 1 calc R . .
C27 C 0.9840(3) 0.2967(5) 0.6786(3) 0.106(2) Uani 1 1 d . . .
H27 H 0.9543 0.2847 0.6404 0.127 Uiso 1 1 calc R . .
Co2 Co 0.0000 0.5000 0.5000 0.0503(3) Uani 1 2 d S . .
Co1 Co 1.12442(3) 0.15523(4) 0.80748(3) 0.0546(3) Uani 1 1 d . . .
O1 O 1.20221(12) 0.22066(18) 0.82512(12) 0.0570(7) Uani 1 1 d . . .
O2 O 1.14218(14) 0.1210(2) 0.73474(12) 0.0639(8) Uani 1 1 d . . .
O6 O 0.04643(13) 0.44407(17) 0.45032(12) 0.0562(7) Uani 1 1 d . . .
O4 O 1.10428(13) 0.18749(18) 0.88231(12) 0.0573(7) Uani 1 1 d . . .
C3 C 1.0484(2) 0.1541(3) 0.8857(2) 0.0574(11) Uani 1 1 d . A .
O5 O -0.05421(12) 0.40471(16) 0.50192(12) 0.0536(7) Uani 1 1 d . . .
C2 C 1.2043(2) 0.1483(3) 0.7350(2) 0.0570(11) Uani 1 1 d . B .
O3 O 1.04347(13) 0.08973(18) 0.79188(12) 0.0607(8) Uani 1 1 d . A .
N3 N 0.06601(15) 0.4583(2) 0.57416(16) 0.0549(9) Uani 1 1 d . . .
C5 C 0.09165(19) 0.4967(3) 0.43725(19) 0.0542(11) Uani 1 1 d . . .
C6 C -0.09542(19) 0.4214(3) 0.53590(19) 0.0514(10) Uani 1 1 d . . .
C4 C 1.0145(2) 0.0999(3) 0.8358(2) 0.0625(12) Uani 1 1 d . . .
C7 C 1.3013(2) 0.2332(3) 0.7880(2) 0.0584(11) Uani 1 1 d . . .
C1 C 1.2372(2) 0.2026(3) 0.78364(19) 0.0541(11) Uani 1 1 d . . .
C44 C 0.1784(2) 0.5365(3) 0.3928(2) 0.0686(13) Uani 1 1 d . . .
H44 H 0.2074 0.5232 0.3692 0.082 Uiso 1 1 calc R . .
N1 N 1.17380(16) 0.0577(2) 0.84888(16) 0.0547(9) Uani 1 1 d . . .
C36 C -0.14093(19) 0.3610(3) 0.5463(2) 0.0586(11) Uani 1 1 d . . .
H36 H -0.1430 0.3068 0.5290 0.070 Uiso 1 1 calc R . .
C15 C 1.3443(3) 0.2547(3) 0.9030(2) 0.0841(15) Uani 1 1 d . . .
H15A H 1.3673 0.2939 0.9344 0.126 Uiso 1 1 calc R . .
H15B H 1.3693 0.2024 0.9069 0.126 Uiso 1 1 calc R . .
H15C H 1.3004 0.2431 0.9076 0.126 Uiso 1 1 calc R . .
N2 N 1.07128(18) 0.2497(3) 0.76553(19) 0.0658(10) Uani 1 1 d . . .
C18 C 1.0215(2) 0.1670(3) 0.9360(2) 0.0691(13) Uani 1 1 d . . .
H18 H 1.0440 0.2011 0.9690 0.083 Uiso 1 1 calc R A .
C20 C 0.9515(2) 0.0607(4) 0.8345(2) 0.0828(15) Uani 1 1 d . A .
C17 C 1.2992(2) 0.1539(3) 0.6931(2) 0.0647(13) Uani 1 1 d . B .
C43 C 0.1342(2) 0.4736(3) 0.4004(2) 0.0604(12) Uani 1 1 d . . .
C12 C 1.3376(2) 0.2942(3) 0.8389(2) 0.0630(12) Uani 1 1 d . . .
C7A C 1.3302(2) 0.2068(3) 0.7409(2) 0.0640(12) Uani 1 1 d . . .
H6 H 1.3730 0.2267 0.7425 0.077 Uiso 1 1 calc R . .
C34 C 1.2166(2) 0.0642(3) 0.9054(2) 0.0611(12) Uani 1 1 d . . .
H34 H 1.2247 0.1179 0.9236 0.073 Uiso 1 1 calc R . .
C8 C 1.3328(3) 0.1260(3) 0.6428(3) 0.0860(16) Uani 1 1 d . . .
C32 C 1.2367(2) -0.0846(3) 0.9109(3) 0.0712(13) Uani 1 1 d . . .
H32 H 1.2568 -0.1328 0.9323 0.085 Uiso 1 1 calc R . .
C16 C 1.2349(2) 0.1252(3) 0.6903(2) 0.0666(12) Uani 1 1 d . . .
H3 H 1.2124 0.0901 0.6580 0.080 Uiso 1 1 calc R B .
C37 C -0.1825(2) 0.3820(3) 0.5820(2) 0.0655(12) Uani 1 1 d . . .
C52 C 0.1254(3) 0.3426(4) 0.6319(3) 0.0878(17) Uani 1 1 d . . .
H52 H 0.1352 0.2846 0.6352 0.105 Uiso 1 1 calc R . .
C25 C 1.0283(3) 0.2348(4) 0.7093(3) 0.0856(16) Uani 1 1 d . . .
H25 H 1.0287 0.1817 0.6909 0.103 Uiso 1 1 calc R . .
C31 C 1.1949(3) -0.0915(3) 0.8533(3) 0.0751(14) Uani 1 1 d . . .
H31 H 1.1873 -0.1445 0.8340 0.090 Uiso 1 1 calc R . .
C19 C 0.9618(2) 0.1288(4) 0.9358(3) 0.0798(15) Uani 1 1 d . A .
C33 C 1.2490(2) -0.0050(3) 0.9372(2) 0.0634(12) Uani 1 1 d . . .
H33 H 1.2788 0.0017 0.9761 0.076 Uiso 1 1 calc R . .
C49 C 0.0963(2) 0.5112(3) 0.6207(2) 0.0679(13) Uani 1 1 d . . .
H49 H 0.0862 0.5692 0.6167 0.081 Uiso 1 1 calc R . .
C26 C 0.9840(3) 0.3728(6) 0.7038(4) 0.122(3) Uani 1 1 d . . .
H26 H 0.9546 0.4148 0.6833 0.146 Uiso 1 1 calc R . .
C46 C 0.0589(3) 0.3697(4) 0.3289(3) 0.107(2) Uani 1 1 d . . .
H46A H 0.0485 0.4130 0.2976 0.160 Uiso 1 1 calc R . .
H46B H 0.0272 0.3722 0.3528 0.160 Uiso 1 1 calc R . .
H46C H 0.0568 0.3146 0.3098 0.160 Uiso 1 1 calc R . .
C41 C -0.2208(3) 0.3071(5) 0.6646(3) 0.136(3) Uani 1 1 d . C .
H41A H -0.2247 0.3622 0.6819 0.204 Uiso 1 1 calc R . .
H41B H -0.1766 0.2848 0.6825 0.204 Uiso 1 1 calc R . .
H41C H -0.2534 0.2691 0.6732 0.204 Uiso 1 1 calc R . .
C29 C 1.0727(2) 0.3261(4) 0.7913(3) 0.0817(15) Uani 1 1 d . . .
H29 H 1.1034 0.3368 0.8292 0.098 Uiso 1 1 calc R . .
C13 C 1.4099(2) 0.3167(4) 0.8361(3) 0.1040(19) Uani 1 1 d . . .
H13A H 1.4301 0.3554 0.8690 0.156 Uiso 1 1 calc R . .
H13B H 1.4079 0.3431 0.7973 0.156 Uiso 1 1 calc R . .
H13C H 1.4363 0.2655 0.8405 0.156 Uiso 1 1 calc R . .
C30 C 1.1639(2) -0.0197(3) 0.8237(2) 0.0652(12) Uani 1 1 d . . .
H30 H 1.1347 -0.0255 0.7844 0.078 Uiso 1 1 calc R . .
C53 C 0.0813(2) 0.3752(3) 0.5801(2) 0.0674(13) Uani 1 1 d . . .
H53 H 0.0614 0.3384 0.5480 0.081 Uiso 1 1 calc R . .
C51 C 0.1411(3) 0.4834(5) 0.6734(2) 0.0851(16) Uani 1 1 d . . .
H51 H 0.1616 0.5214 0.7045 0.102 Uiso 1 1 calc R . .
C47 C 0.1472(3) 0.3171(4) 0.4215(3) 0.114(2) Uani 1 1 d . . .
H47A H 0.1444 0.2614 0.4032 0.172 Uiso 1 1 calc R . .
H47B H 0.1162 0.3208 0.4462 0.172 Uiso 1 1 calc R . .
H47C H 0.1920 0.3267 0.4470 0.172 Uiso 1 1 calc R . .
C9 C 1.2960(4) 0.1653(5) 0.5826(3) 0.147(3) Uani 1 1 d . B .
H9A H 1.2981 0.2264 0.5862 0.220 Uiso 1 1 calc R . .
H9B H 1.2499 0.1472 0.5717 0.220 Uiso 1 1 calc R . .
H9C H 1.3163 0.1474 0.5512 0.220 Uiso 1 1 calc R . .
C50 C 0.1549(3) 0.3979(6) 0.6789(3) 0.098(2) Uani 1 1 d . . .
H50 H 0.1844 0.3769 0.7148 0.118 Uiso 1 1 calc R . .
C45 C 0.1296(2) 0.3845(3) 0.3710(2) 0.0796(15) Uani 1 1 d . . .
C14 C 1.2986(2) 0.3777(3) 0.8348(3) 0.0841(15) Uani 1 1 d . . .
H14A H 1.3222 0.4156 0.8669 0.126 Uiso 1 1 calc R . .
H14B H 1.2548 0.3661 0.8395 0.126 Uiso 1 1 calc R . .
H14C H 1.2943 0.4038 0.7954 0.126 Uiso 1 1 calc R . .
C38 C -0.2332(2) 0.3155(4) 0.5943(3) 0.0898(17) Uani 1 1 d . . .
C22 C 0.8958(4) 0.0581(6) 0.7223(3) 0.156(3) Uani 1 1 d . A .
H22A H 0.8728 0.0229 0.6882 0.233 Uiso 1 1 calc R . .
H22B H 0.9360 0.0807 0.7149 0.233 Uiso 1 1 calc R . .
H22C H 0.8671 0.1043 0.7269 0.233 Uiso 1 1 calc R . .
C48 C 0.1797(3) 0.3746(4) 0.3318(3) 0.113(2) Uani 1 1 d . . .
H48A H 0.1703 0.4168 0.2997 0.169 Uiso 1 1 calc R . .
H48B H 0.1753 0.3186 0.3138 0.169 Uiso 1 1 calc R . .
H48C H 0.2246 0.3823 0.3575 0.169 Uiso 1 1 calc R . .
C21 C 0.9142(3) 0.0048(5) 0.7812(3) 0.111(2) Uani 1 1 d . . .
C40 C -0.3054(3) 0.3518(5) 0.5667(3) 0.121(2) Uani 1 1 d . C .
H40A H -0.3137 0.3587 0.5230 0.182 Uiso 1 1 calc R . .
H40B H -0.3091 0.4062 0.5851 0.182 Uiso 1 1 calc R . .
H40C H -0.3377 0.3130 0.5750 0.182 Uiso 1 1 calc R . .
C10 C 1.4062(3) 0.1560(5) 0.6572(4) 0.157(3) Uani 1 1 d . B .
H10A H 1.4314 0.1320 0.6958 0.235 Uiso 1 1 calc R . .
H10B H 1.4078 0.2172 0.6598 0.235 Uiso 1 1 calc R . .
H10C H 1.4251 0.1375 0.6250 0.235 Uiso 1 1 calc R . .
C23 C 0.9583(4) -0.0706(5) 0.7730(4) 0.153(3) Uani 1 1 d . A .
H23A H 0.9339 -0.1056 0.7394 0.230 Uiso 1 1 calc R . .
H23B H 0.9703 -0.1039 0.8101 0.230 Uiso 1 1 calc R . .
H23C H 0.9982 -0.0494 0.7644 0.230 Uiso 1 1 calc R . .

loop_
_atom_site_aniso_label
_atom_site_aniso_U_11
_atom_site_aniso_U_22
_atom_site_aniso_U_33
_atom_site_aniso_U_23
_atom_site_aniso_U_13
_atom_site_aniso_U_12
C55 0.084(4) 0.138(6) 0.120(5) -0.005(4) 0.071(4) 0.002(4)
C54 0.059(3) 0.136(5) 0.096(4) -0.010(4) 0.042(3) -0.024(3)
C57 0.221(9) 0.187(9) 0.164(7) -0.008(6) 0.151(7) -0.021(7)
C58 0.126(6) 0.365(15) 0.177(8) 0.032(9) 0.093(6) 0.115(8)
C28 0.096(4) 0.080(4) 0.165(7) 0.024(4) 0.046(5) 0.010(4)
C27 0.073(4) 0.124(6) 0.113(5) 0.044(5) 0.015(4) 0.005(4)
Co2 0.0416(5) 0.0564(5) 0.0574(5) -0.0031(4) 0.0211(4) -0.0048(4)
Co1 0.0465(4) 0.0665(4) 0.0563(4) 0.0008(3) 0.0234(3) -0.0040(3)
O1 0.0454(15) 0.0698(19) 0.0604(18) -0.0034(14) 0.0223(15) -0.0064(13)
O2 0.0553(18) 0.088(2) 0.0558(18) -0.0084(15) 0.0270(15) -0.0114(16)
O6 0.0489(16) 0.0603(18) 0.0652(18) -0.0109(14) 0.0253(15) -0.0023(14)
O4 0.0496(17) 0.0663(19) 0.0633(19) -0.0031(14) 0.0279(15) -0.0030(14)
C3 0.052(3) 0.063(3) 0.063(3) 0.000(2) 0.026(3) 0.004(2)
O5 0.0455(15) 0.0544(17) 0.0678(18) -0.0064(14) 0.0273(15) -0.0071(13)
C2 0.057(3) 0.061(3) 0.059(3) 0.006(2) 0.027(3) 0.003(2)
O3 0.0502(16) 0.077(2) 0.0588(18) -0.0027(15) 0.0221(15) -0.0137(14)
N3 0.0426(19) 0.063(3) 0.063(2) 0.007(2) 0.0216(19) -0.0003(18)
C5 0.043(2) 0.064(3) 0.058(3) 0.006(2) 0.018(2) -0.001(2)
C6 0.041(2) 0.055(3) 0.061(3) 0.002(2) 0.019(2) -0.002(2)
C4 0.049(3) 0.077(3) 0.068(3) 0.006(2) 0.027(3) -0.004(2)
C7 0.052(3) 0.052(3) 0.078(3) 0.015(2) 0.030(2) 0.001(2)
C1 0.053(3) 0.056(3) 0.061(3) 0.009(2) 0.028(2) 0.004(2)
C44 0.050(3) 0.093(4) 0.071(3) -0.002(3) 0.031(2) 0.005(3)
N1 0.051(2) 0.064(3) 0.050(2) -0.0103(18) 0.016(2) -0.0079(17)
C36 0.046(2) 0.059(3) 0.071(3) 0.003(2) 0.017(2) -0.001(2)
C15 0.082(3) 0.084(4) 0.078(3) 0.016(3) 0.007(3) -0.003(3)
N2 0.052(2) 0.079(3) 0.072(3) 0.014(2) 0.026(2) -0.005(2)
C18 0.064(3) 0.073(3) 0.080(3) -0.007(2) 0.036(3) 0.003(2)
C20 0.061(3) 0.110(4) 0.086(4) -0.006(3) 0.034(3) -0.027(3)
C17 0.070(3) 0.060(3) 0.080(3) 0.011(3) 0.046(3) 0.005(2)
C43 0.050(3) 0.074(3) 0.062(3) -0.003(2) 0.023(2) 0.006(2)
C12 0.049(2) 0.061(3) 0.080(3) 0.011(2) 0.019(2) -0.003(2)
C7A 0.059(3) 0.056(3) 0.090(4) 0.020(3) 0.042(3) 0.004(2)
C34 0.057(3) 0.066(3) 0.067(3) -0.004(2) 0.027(3) -0.012(2)
C8 0.107(4) 0.078(4) 0.101(4) 0.009(3) 0.075(4) 0.007(3)
C32 0.060(3) 0.070(4) 0.088(4) 0.005(3) 0.029(3) 0.007(2)
C16 0.073(3) 0.069(3) 0.065(3) 0.006(2) 0.033(3) 0.001(2)
C37 0.044(3) 0.084(4) 0.071(3) 0.009(3) 0.020(2) -0.003(2)
C52 0.068(4) 0.094(4) 0.106(5) 0.032(4) 0.030(4) 0.007(3)
C25 0.067(3) 0.105(4) 0.088(4) 0.024(3) 0.027(3) 0.000(3)
C31 0.079(3) 0.061(3) 0.089(4) -0.009(3) 0.030(3) 0.003(3)
C19 0.063(3) 0.103(4) 0.089(4) -0.006(3) 0.046(3) 0.001(3)
C33 0.046(3) 0.079(4) 0.064(3) 0.004(3) 0.013(2) -0.009(2)
C49 0.059(3) 0.085(4) 0.063(3) -0.008(3) 0.023(3) -0.012(3)
C26 0.080(5) 0.122(6) 0.165(8) 0.069(6) 0.038(5) 0.023(4)
C46 0.087(4) 0.119(5) 0.114(5) -0.053(4) 0.028(4) -0.017(3)
C41 0.109(5) 0.172(7) 0.140(6) 0.064(5) 0.055(5) -0.016(5)
C29 0.065(3) 0.073(4) 0.110(4) 0.013(3) 0.029(3) 0.004(3)
C13 0.064(3) 0.115(5) 0.139(5) -0.001(4) 0.038(3) -0.023(3)
C30 0.060(3) 0.076(4) 0.061(3) -0.016(3) 0.018(2) -0.005(3)
C53 0.049(3) 0.082(4) 0.078(4) 0.017(3) 0.028(3) 0.005(2)
C51 0.063(3) 0.137(6) 0.053(4) 0.005(3) 0.011(3) -0.015(3)
C47 0.153(6) 0.078(4) 0.129(5) 0.003(4) 0.066(5) 0.034(4)
C9 0.226(9) 0.146(6) 0.107(5) 0.019(5) 0.111(6) 0.035(6)
C50 0.061(3) 0.153(7) 0.083(4) 0.046(5) 0.023(3) 0.004(4)
C45 0.075(3) 0.088(4) 0.089(4) -0.016(3) 0.045(3) 0.009(3)
C14 0.076(3) 0.065(3) 0.107(4) 0.004(3) 0.019(3) 0.000(3)
C38 0.067(3) 0.111(4) 0.110(4) 0.018(3) 0.056(3) -0.009(3)
C22 0.107(5) 0.256(10) 0.087(5) -0.008(6) 0.000(4) -0.060(6)
C48 0.103(4) 0.124(5) 0.136(5) -0.031(4) 0.075(4) 0.008(4)
C21 0.078(4) 0.179(7) 0.084(4) -0.025(4) 0.035(4) -0.075(4)
C40 0.067(4) 0.177(7) 0.129(5) 0.014(4) 0.041(4) -0.034(4)
C10 0.130(6) 0.202(9) 0.185(8) -0.051(6) 0.122(6) -0.040(5)
C23 0.181(8) 0.139(7) 0.152(7) -0.070(6) 0.067(6) -0.070(6)

loop_
_atom_type_symbol
_atom_type_description
_atom_type_scat_dispersion_real
_atom_type_scat_dispersion_imag
_atom_type_scat_source
C C 0.0033 0.0016 'International Tables Vol C Tables 4.2.6.8 and 6.1.1.4'
H H 0.0000 0.0000 'International Tables Vol C Tables 4.2.6.8 and 6.1.1.4'
N N 0.0061 0.0033 'International Tables Vol C Tables 4.2.6.8 and 6.1.1.4'
O O 0.0106 0.0060 'International Tables Vol C Tables 4.2.6.8 and 6.1.1.4'
Co Co 0.3494 0.9721 'International Tables Vol C Tables 4.2.6.8 and 6.1.1.4'

loop_
_geom_angle_atom_site_label_1
_geom_angle_atom_site_label_2
_geom_angle_atom_site_label_3
_geom_angle
_geom_angle_site_symmetry_1
_geom_angle_site_symmetry_3
C58 C55 C57 109.0(6) . .
C58 C55 C56A 92.7(10) . .
C57 C55 C56A 125.5(11) . .
C58 C55 C56B 119.0(8) . .
C57 C55 C56B 97.6(9) . .
C56A C55 C56B 31.7(6) . .
C58 C55 C19 108.3(6) . .
C57 C55 C19 109.3(5) . .
C56A C55 C19 109.9(7) . .
C56B C55 C19 112.9(6) . .
C20 C54 C19 125.8(4) . .
C29 C28 C26 118.4(7) . .
C26 C27 C25 119.7(7) . .
O5 Co2 O5 180.00(17) 3_566 .
O5 Co2 O6 92.93(11) 3_566 3_566
O5 Co2 O6 87.07(11) . 3_566
O5 Co2 O6 87.07(11) 3_566 .
O5 Co2 O6 92.93(11) . .
O6 Co2 O6 180.00(11) 3_566 .
O5 Co2 N3 90.20(13) 3_566 .
O5 Co2 N3 89.80(13) . .
O6 Co2 N3 89.86(13) 3_566 .
O6 Co2 N3 90.14(13) . .
O5 Co2 N3 89.80(13) 3_566 3_566
O5 Co2 N3 90.20(13) . 3_566
O6 Co2 N3 90.14(13) 3_566 3_566
O6 Co2 N3 89.86(13) . 3_566
N3 Co2 N3 180.000(1) . 3_566
O2 Co1 O1 88.71(12) . .
O2 Co1 O3 93.40(12) . .
O1 Co1 O3 177.86(12) . .
O2 Co1 O4 178.19(12) . .
O1 Co1 O4 92.99(12) . .
O3 Co1 O4 84.89(12) . .
O2 Co1 N2 90.73(16) . .
O1 Co1 N2 91.52(14) . .
O3 Co1 N2 88.15(14) . .
O4 Co1 N2 89.83(15) . .
O2 Co1 N1 89.54(14) . .
O1 Co1 N1 91.12(13) . .
O3 Co1 N1 89.20(13) . .
O4 Co1 N1 89.82(13) . .
N2 Co1 N1 177.35(14) . .
C1 O1 Co1 109.4(2) . .
C2 O2 Co1 108.9(3) . .
C5 O6 Co2 110.4(2) . .
C3 O4 Co1 111.2(3) . .
O4 C3 C18 123.2(4) . .
O4 C3 C4 116.7(4) . .
C18 C3 C4 120.1(4) . .
C6 O5 Co2 110.0(2) . .
O2 C2 C16 122.8(4) . .
O2 C2 C1 116.7(3) . .
C16 C2 C1 120.5(4) . .
C4 O3 Co1 111.0(3) . .
C53 N3 C49 118.2(4) . .
C53 N3 Co2 120.1(3) . .
C49 N3 Co2 121.7(3) . .
O6 C5 C6 115.0(3) . 3_566
O6 C5 C43 124.0(4) . .
C6 C5 C43 120.9(4) 3_566 .
O5 C6 C36 122.4(4) . .
O5 C6 C5 117.5(3) . 3_566
C36 C6 C5 120.2(4) . 3_566
O3 C4 C3 116.2(4) . .
O3 C4 C20 122.6(4) . .
C3 C4 C20 121.2(4) . .
C1 C7 C7A 116.1(4) . .
C1 C7 C12 122.2(4) . .
C7A C7 C12 121.7(4) . .
O1 C1 C7 124.0(4) . .
O1 C1 C2 115.3(3) . .
C7 C1 C2 120.7(4) . .
C43 C44 C37 124.7(4) . 3_566
C30 N1 C34 117.3(4) . .
C30 N1 Co1 121.0(3) . .
C34 N1 Co1 121.6(3) . .
C37 C36 C6 119.8(4) . .
C29 N2 C25 119.7(5) . .
C29 N2 Co1 122.4(4) . .
C25 N2 Co1 117.8(4) . .
C19 C18 C3 119.4(5) . .
C54 C20 C4 114.4(5) . .
C54 C20 C21 123.8(4) . .
C4 C20 C21 121.7(4) . .
C7A C17 C16 117.9(4) . .
C7A C17 C8 122.6(4) . .
C16 C17 C8 119.5(5) . .
C44 C43 C5 115.5(4) . .
C44 C43 C45 123.7(4) . .
C5 C43 C45 120.7(4) . .
C7 C12 C14 110.4(4) . .
C7 C12 C15 110.7(4) . .
C14 C12 C15 108.0(4) . .
C7 C12 C13 113.1(4) . .
C14 C12 C13 107.6(4) . .
C15 C12 C13 106.8(4) . .
C17 C7A C7 124.1(4) . .
N1 C34 C33 122.6(4) . .
C9 C8 C11A 117.9(11) . .
C9 C8 C10 107.1(5) . .
C11A C8 C10 101.6(10) . .
C9 C8 C17 109.3(4) . .
C11A C8 C17 108.7(5) . .
C10 C8 C17 112.1(5) . .
C9 C8 C11B 96.0(12) . .
C11A C8 C11B 24.0(6) . .
C10 C8 C11B 120.0(9) . .
C17 C8 C11B 110.7(6) . .
C31 C32 C33 118.8(5) . .
C2 C16 C17 120.6(5) . .
C36 C37 C44 118.9(4) . 3_566
C36 C37 C38 120.5(5) . .
C44 C37 C38 120.6(4) 3_566 .
C53 C52 C50 118.4(6) . .
N2 C25 C27 121.6(6) . .
C32 C31 C30 119.4(5) . .
C18 C19 C54 119.1(4) . .
C18 C19 C55 121.2(5) . .
C54 C19 C55 119.7(5) . .
C34 C33 C32 119.1(5) . .
N3 C49 C51 122.8(5) . .
C27 C26 C28 119.7(7) . .
N2 C29 C28 120.9(6) . .
N1 C30 C31 122.8(5) . .
N3 C53 C52 122.2(5) . .
C49 C51 C50 117.9(5) . .
C51 C50 C52 120.5(5) . .
C47 C45 C46 110.5(5) . .
C47 C45 C43 109.3(4) . .
C46 C45 C43 110.0(4) . .
C47 C45 C48 107.4(4) . .
C46 C45 C48 108.0(4) . .
C43 C45 C48 111.6(4) . .
C39A C38 C41 97.8(9) . .
C39A C38 C37 113.8(5) . .
C41 C38 C37 108.1(5) . .
C39A C38 C40 120.2(9) . .
C41 C38 C40 108.2(5) . .
C37 C38 C40 107.7(4) . .
C39A C38 C39B 29.8(6) . .
C41 C38 C39B 124.2(9) . .
C37 C38 C39B 111.4(6) . .
C40 C38 C39B 95.7(9) . .
C20 C21 C22 109.0(6) . .
C20 C21 C23 110.4(5) . .
C22 C21 C23 109.3(6) . .
C20 C21 C24B 114.8(6) . .
C22 C21 C24B 118.8(8) . .
C23 C21 C24B 93.4(10) . .
C20 C21 C24A 108.8(7) . .
C22 C21 C24A 94.6(9) . .
C23 C21 C24A 123.1(10) . .
C24B C21 C24A 32.0(5) . .

loop_
_geom_bond_atom_site_label_1
_geom_bond_atom_site_label_2
_geom_bond_distance
_geom_bond_site_symmetry_2
C56A C55 1.522(15) .
C56B C55 1.554(13) .
C24A C21 1.578(14) .
C24B C21 1.554(12) .
C11A C8 1.497(11) .
C11B C8 1.632(17) .
C39A C38 1.469(11) .
C39B C38 1.570(15) .
C55 C58 1.501(9) .
C55 C57 1.513(10) .
C55 C19 1.557(7) .
C54 C20 1.383(7) .
C54 C19 1.403(7) .
C28 C29 1.386(8) .
C28 C26 1.421(10) .
C27 C26 1.321(9) .
C27 C25 1.382(8) .
Co2 O5 1.875(2) 3_566
Co2 O5 1.875(2) .
Co2 O6 1.882(2) 3_566
Co2 O6 1.882(2) .
Co2 N3 1.960(3) .
Co2 N3 1.960(3) 3_566
Co1 O2 1.858(3) .
Co1 O1 1.858(3) .
Co1 O3 1.914(3) .
Co1 O4 1.916(3) .
Co1 N2 1.930(4) .
Co1 N1 1.930(4) .
O1 C1 1.362(4) .
O2 C2 1.356(5) .
O6 C5 1.340(5) .
O4 C3 1.291(5) .
C3 C18 1.411(6) .
C3 C4 1.430(6) .
O5 C6 1.321(4) .
C2 C16 1.378(6) .
C2 C1 1.407(6) .
O3 C4 1.302(5) .
N3 C53 1.336(6) .
N3 C49 1.351(5) .
C5 C6 1.412(6) 3_566
C5 C43 1.415(6) .
C6 C36 1.401(5) .
C6 C5 1.412(6) 3_566
C4 C20 1.435(6) .
C7 C1 1.391(6) .
C7 C7A 1.417(6) .
C7 C12 1.524(6) .
C44 C43 1.387(6) .
C44 C37 1.390(6) 3_566
N1 C30 1.331(5) .
N1 C34 1.342(5) .
C36 C37 1.372(6) .
C15 C12 1.545(6) .
N2 C29 1.327(6) .
N2 C25 1.355(6) .
C18 C19 1.373(6) .
C20 C21 1.516(8) .
C17 C7A 1.371(6) .
C17 C16 1.390(6) .
C17 C8 1.550(6) .
C43 C45 1.537(7) .
C12 C14 1.526(6) .
C12 C13 1.556(6) .
C34 C33 1.370(6) .
C8 C9 1.495(8) .
C8 C10 1.538(8) .
C32 C31 1.353(7) .
C32 C33 1.373(6) .
C37 C44 1.390(6) 3_566
C37 C38 1.558(6) .
C52 C53 1.368(7) .
C52 C50 1.376(8) .
C31 C30 1.374(6) .
C49 C51 1.362(7) .
C46 C45 1.528(7) .
C41 C38 1.541(8) .
C51 C50 1.368(8) .
C47 C45 1.523(8) .
C45 C48 1.545(6) .
C38 C40 1.560(8) .
C22 C21 1.526(9) .
C21 C23 1.534(10) .
